data_4327015
loop_
_publ_author_name
'Brian S. Newell'
'Trevor C. Schwaab'
'Matthew P. Shores'

_publ_contact_author_address
;Department of Chemistry
Colorado State University
Fort Collins, CO 80521
;
_publ_contact_author_email shores@lamar.colostate.edu
_publ_contact_author_fax 011(970)4911801
_publ_contact_author_name 'Matthew P. Shores'
_publ_contact_author_phone 011(970)4916033
_publ_section_title
;
 Synthesis and Characterization of a Novel Tetranuclear 5f Compound: A New
 Synthon for Exploring U(IV) Chemistry
;
_journal_name_full 'Inorganic Chemistry'
_journal_page_first 12108
_journal_page_last 12115
_journal_paper_doi 10.1021/ic201670z
_journal_volume 50
_journal_year 2011
_chemical_formula_moiety 'C12 H32 Cl4 P4 U'
_chemical_formula_sum 'C12 H32 Cl4 P4 U'
_chemical_formula_weight 680.09
_chemical_name_systematic
; 
 ? 
;
_space_group_IT_number 19
_symmetry_cell_setting orthorhombic
_symmetry_space_group_name_Hall 'P 2ac 2ab'
_symmetry_space_group_name_H-M 'P 21 21 21'
_atom_sites_solution_hydrogens geom
_atom_sites_solution_primary direct
_atom_sites_solution_secondary difmap
_audit_creation_method SHELXL-97
_cell_angle_alpha 90.00
_cell_angle_beta 90.00
_cell_angle_gamma 90.00
_cell_formula_units_Z 12
_cell_length_a 12.6594(5)
_cell_length_b 14.0045(6)
_cell_length_c 41.7425(19)
_cell_measurement_reflns_used 9658
_cell_measurement_temperature 120(2)
_cell_measurement_theta_max 29.01
_cell_measurement_theta_min 2.62
_cell_volume 7400.5(5)
_computing_cell_refinement 'Bruker APEX2 (Bruker, 2009)'
_computing_data_collection 'Bruker APEX2 (Bruker, 2009)'
_computing_data_reduction 'Bruker APEX2 (Bruker, 2009)'
_computing_molecular_graphics 'SHELXTL (Sheldrick, 2008)'
_computing_publication_material 'SHELXTL (Sheldrick, 2008)'
_computing_structure_refinement 'SHELXTL (Sheldrick, 2008)'
_computing_structure_solution 'SHELXTL (Sheldrick, 2008)'
_diffrn_ambient_temperature 120(2)
_diffrn_measured_fraction_theta_full 0.998
_diffrn_measured_fraction_theta_max 0.998
_diffrn_measurement_device_type 'CCD area detector'
_diffrn_measurement_method 'phi and omega scans'
_diffrn_radiation_monochromator graphite
_diffrn_radiation_source 'fine-focus sealed tube'
_diffrn_radiation_type MoK\a
_diffrn_radiation_wavelength 0.71073
_diffrn_reflns_av_R_equivalents 0.0544
_diffrn_reflns_av_sigmaI/netI 0.0380
_diffrn_reflns_limit_h_max 17
_diffrn_reflns_limit_h_min -17
_diffrn_reflns_limit_k_max 19
_diffrn_reflns_limit_k_min -19
_diffrn_reflns_limit_l_max 56
_diffrn_reflns_limit_l_min -57
_diffrn_reflns_number 145293
_diffrn_reflns_theta_full 29.06
_diffrn_reflns_theta_max 29.06
_diffrn_reflns_theta_min 1.68
_exptl_absorpt_coefficient_mu 7.266
_exptl_absorpt_correction_T_max 0.3645
_exptl_absorpt_correction_T_min 0.2659
_exptl_absorpt_correction_type multi-scan
_exptl_absorpt_process_details 'SCALE (Bruker, 2009)'
_exptl_crystal_colour blue
_exptl_crystal_density_diffrn 1.831
_exptl_crystal_description cube
_exptl_crystal_F_000 3888
_exptl_crystal_size_max 0.25
_exptl_crystal_size_mid 0.21
_exptl_crystal_size_min 0.17
_refine_diff_density_max 1.139
_refine_diff_density_min -1.684
_refine_diff_density_rms 0.126
_refine_ls_abs_structure_details 'Flack H D (1983), Acta Cryst. A39, 876-881'
_refine_ls_abs_structure_Flack 0.267(4)
_refine_ls_extinction_method none
_refine_ls_goodness_of_fit_ref 1.020
_refine_ls_hydrogen_treatment constr
_refine_ls_matrix_type full
_refine_ls_number_parameters 563
_refine_ls_number_reflns 19766
_refine_ls_number_restraints 0
_refine_ls_restrained_S_all 1.020
_refine_ls_R_factor_all 0.0429
_refine_ls_R_factor_gt 0.0309
_refine_ls_shift/su_max 0.022
_refine_ls_shift/su_mean 0.001
_refine_ls_structure_factor_coef Fsqd
_refine_ls_weighting_details 'calc w=1/[\s^2^(Fo^2^)+(0.0095P)^2^+19.8860P] where P=(Fo^2^+2Fc^2^)/3'
_refine_ls_weighting_scheme calc
_refine_ls_wR_factor_gt 0.0517
_refine_ls_wR_factor_ref 0.0551
_reflns_number_gt 16856
_reflns_number_total 19766
_reflns_threshold_expression >2sigma(I)
_cod_data_source_file ic201670z_si_002_2.cif
_cod_data_source_block 1
_cod_database_code 4327015

loop_
_symmetry_equiv_pos_as_xyz
'x, y, z'
'-x+1/2, -y, z+1/2'
'-x, y+1/2, -z+1/2'
'x+1/2, -y+1/2, -z'

loop_
_atom_site_label
_atom_site_type_symbol
_atom_site_fract_x
_atom_site_fract_y
_atom_site_fract_z
_atom_site_U_iso_or_equiv
_atom_site_adp_type
_atom_site_occupancy
_atom_site_symmetry_multiplicity
_atom_site_calc_flag
_atom_site_refinement_flags
U1 U 0.764862(13) 0.213788(14) 0.747131(4) 0.01441(4) Uani 1 1 d .
U2 U 0.230923(13) 0.214181(14) 0.917107(4) 0.01715(4) Uani 1 1 d .
U3 U 0.245933(13) 0.212089(14) 0.583806(4) 0.01515(4) Uani 1 1 d .
C1 C 0.9532(5) 0.3804(5) 0.80269(16) 0.0377(17) Uani 1 1 d .
H1A H 0.9850 0.4150 0.7850 0.045 Uiso 1 1 calc R
H1B H 0.9635 0.4178 0.8220 0.045 Uiso 1 1 calc R
C2 C 1.0077(4) 0.2850(6) 0.80642(14) 0.0398(15) Uani 1 1 d .
H2A H 0.9800 0.2526 0.8252 0.048 Uiso 1 1 calc R
H2B H 1.0827 0.2952 0.8097 0.048 Uiso 1 1 calc R
C3 C 0.7558(5) 0.3497(4) 0.83491(12) 0.0332(14) Uani 1 1 d .
H3A H 0.7756 0.4021 0.8485 0.050 Uiso 1 1 calc R
H3B H 0.7814 0.2911 0.8439 0.050 Uiso 1 1 calc R
H3C H 0.6802 0.3471 0.8332 0.050 Uiso 1 1 calc R
C4 C 0.7718(6) 0.4876(4) 0.78528(13) 0.0329(15) Uani 1 1 d .
H4A H 0.7911 0.5301 0.8024 0.049 Uiso 1 1 calc R
H4B H 0.6967 0.4892 0.7823 0.049 Uiso 1 1 calc R
H4C H 0.8062 0.5074 0.7659 0.049 Uiso 1 1 calc R
C5 C 1.0374(5) 0.0940(5) 0.78467(16) 0.0376(16) Uani 1 1 d .
H5A H 1.1092 0.1007 0.7917 0.056 Uiso 1 1 calc R
H5B H 1.0343 0.0488 0.7674 0.056 Uiso 1 1 calc R
H5C H 0.9946 0.0717 0.8021 0.056 Uiso 1 1 calc R
C6 C 1.0889(5) 0.2495(5) 0.74276(17) 0.0412(18) Uani 1 1 d .
H6A H 1.1571 0.2453 0.7527 0.062 Uiso 1 1 calc R
H6B H 1.0752 0.3145 0.7367 0.062 Uiso 1 1 calc R
H6C H 1.0875 0.2097 0.7240 0.062 Uiso 1 1 calc R
C7 C 0.5556(4) 0.0490(4) 0.69618(13) 0.0261(13) Uani 1 1 d .
H7A H 0.6059 0.0268 0.6803 0.031 Uiso 1 1 calc R
H7B H 0.4958 0.0057 0.6961 0.031 Uiso 1 1 calc R
C8 C 0.5186(4) 0.1496(4) 0.68758(13) 0.0258(13) Uani 1 1 d .
H8A H 0.4659 0.1708 0.7029 0.031 Uiso 1 1 calc R
H8B H 0.4866 0.1493 0.6665 0.031 Uiso 1 1 calc R
C9 C 0.5067(5) 0.0434(5) 0.76310(15) 0.0345(15) Uani 1 1 d .
H9A H 0.4636 -0.0109 0.7580 0.052 Uiso 1 1 calc R
H9B H 0.4654 0.1007 0.7611 0.052 Uiso 1 1 calc R
H9C H 0.5319 0.0377 0.7847 0.052 Uiso 1 1 calc R
C10 C 0.6745(5) -0.0706(4) 0.73823(15) 0.0353(15) Uani 1 1 d .
H10A H 0.6205 -0.1172 0.7342 0.053 Uiso 1 1 calc R
H10B H 0.7036 -0.0806 0.7592 0.053 Uiso 1 1 calc R
H10C H 0.7294 -0.0770 0.7225 0.053 Uiso 1 1 calc R
C11 C 0.5722(6) 0.3469(5) 0.68110(16) 0.0419(18) Uani 1 1 d .
H11A H 0.5315 0.3448 0.6617 0.063 Uiso 1 1 calc R
H11B H 0.6264 0.3945 0.6792 0.063 Uiso 1 1 calc R
H11C H 0.5267 0.3627 0.6987 0.063 Uiso 1 1 calc R
C12 C 0.6961(4) 0.2074(6) 0.65000(13) 0.0450(17) Uani 1 1 d .
H12A H 0.6460 0.2154 0.6329 0.067 Uiso 1 1 calc R
H12B H 0.7224 0.1431 0.6499 0.067 Uiso 1 1 calc R
H12C H 0.7538 0.2510 0.6470 0.067 Uiso 1 1 calc R
C13 C -0.0311(4) 0.2932(5) 0.96759(13) 0.0344(14) Uani 1 1 d .
H13A H -0.1067 0.3044 0.9679 0.041 Uiso 1 1 calc R
H13B H -0.0113 0.2637 0.9877 0.041 Uiso 1 1 calc R
C14 C 0.0269(5) 0.3880(5) 0.96380(14) 0.0333(15) Uani 1 1 d .
H14A H 0.0101 0.4291 0.9818 0.040 Uiso 1 1 calc R
H14B H 0.0029 0.4194 0.9444 0.040 Uiso 1 1 calc R
C15 C -0.0883(5) 0.2492(5) 0.90287(15) 0.048(2) Uani 1 1 d .
H15A H -0.1594 0.2464 0.9108 0.072 Uiso 1 1 calc R
H15B H -0.0810 0.2070 0.8849 0.072 Uiso 1 1 calc R
H15C H -0.0723 0.3133 0.8963 0.072 Uiso 1 1 calc R
C16 C -0.0495(5) 0.0968(5) 0.94659(17) 0.0468(19) Uani 1 1 d .
H16A H -0.1232 0.1028 0.9517 0.070 Uiso 1 1 calc R
H16B H -0.0118 0.0748 0.9651 0.070 Uiso 1 1 calc R
H16C H -0.0408 0.0519 0.9294 0.070 Uiso 1 1 calc R
C17 C 0.2067(6) 0.3569(6) 1.00319(15) 0.054(2) Uani 1 1 d .
H17A H 0.1831 0.4112 1.0153 0.080 Uiso 1 1 calc R
H17B H 0.2821 0.3517 1.0048 0.080 Uiso 1 1 calc R
H17C H 0.1746 0.3001 1.0116 0.080 Uiso 1 1 calc R
C18 C 0.2174(6) 0.4912(5) 0.95252(19) 0.059(2) Uani 1 1 d .
H18A H 0.1925 0.5351 0.9685 0.089 Uiso 1 1 calc R
H18B H 0.1918 0.5103 0.9319 0.089 Uiso 1 1 calc R
H18C H 0.2933 0.4911 0.9524 0.089 Uiso 1 1 calc R
C19 C 0.4850(5) 0.1308(5) 0.86281(16) 0.0406(17) Uani 1 1 d .
H19A H 0.5169 0.1218 0.8419 0.049 Uiso 1 1 calc R
H19B H 0.5386 0.1556 0.8772 0.049 Uiso 1 1 calc R
C20 C 0.4441(5) 0.0363(5) 0.87531(16) 0.0390(16) Uani 1 1 d .
H20A H 0.5030 -0.0075 0.8776 0.047 Uiso 1 1 calc R
H20B H 0.3959 0.0093 0.8597 0.047 Uiso 1 1 calc R
C21 C 0.3139(6) -0.0695(4) 0.9173(2) 0.061(2) Uani 1 1 d .
H21A H 0.3668 -0.1184 0.9159 0.092 Uiso 1 1 calc R
H21B H 0.2638 -0.0776 0.9002 0.092 Uiso 1 1 calc R
H21C H 0.2781 -0.0740 0.9375 0.092 Uiso 1 1 calc R
C22 C 0.4833(6) 0.0431(5) 0.94269(16) 0.052(2) Uani 1 1 d .
H22A H 0.5244 -0.0137 0.9394 0.079 Uiso 1 1 calc R
H22B H 0.4548 0.0427 0.9640 0.079 Uiso 1 1 calc R
H22C H 0.5275 0.0982 0.9400 0.079 Uiso 1 1 calc R
C23 C 0.3166(5) 0.1883(5) 0.82156(14) 0.0468(19) Uani 1 1 d .
H23A H 0.3698 0.1911 0.8052 0.070 Uiso 1 1 calc R
H23B H 0.2620 0.2338 0.8169 0.070 Uiso 1 1 calc R
H23C H 0.2868 0.1253 0.8222 0.070 Uiso 1 1 calc R
C24 C 0.4430(6) 0.3274(5) 0.85129(18) 0.053(2) Uani 1 1 d .
H24A H 0.4865 0.3197 0.8326 0.080 Uiso 1 1 calc R
H24B H 0.4864 0.3446 0.8692 0.080 Uiso 1 1 calc R
H24C H 0.3920 0.3768 0.8475 0.080 Uiso 1 1 calc R
C25 C 0.4634(7) 0.0645(7) 0.53133(17) 0.0671(19) Uani 1 1 d .
H25A H 0.5262 0.1030 0.5344 0.080 Uiso 1 1 calc R
H25B H 0.4863 0.0018 0.5243 0.080 Uiso 1 1 calc R
C26 C 0.4003(7) 0.1077(6) 0.50562(17) 0.0671(19) Uani 1 1 d .
H26A H 0.3450 0.0638 0.4992 0.080 Uiso 1 1 calc R
H26B H 0.4450 0.1193 0.4872 0.080 Uiso 1 1 calc R
C27 C 0.2464(6) 0.2350(7) 0.48571(14) 0.081(3) Uani 1 1 d .
H27A H 0.2831 0.2361 0.4656 0.121 Uiso 1 1 calc R
H27B H 0.2098 0.2943 0.4887 0.121 Uiso 1 1 calc R
H27C H 0.1966 0.1833 0.4858 0.121 Uiso 1 1 calc R
C28 C 0.4370(5) 0.3135(5) 0.51111(13) 0.0381(17) Uani 1 1 d .
H28A H 0.4630 0.3089 0.4896 0.057 Uiso 1 1 calc R
H28B H 0.4949 0.3076 0.5258 0.057 Uiso 1 1 calc R
H28C H 0.4032 0.3742 0.5141 0.057 Uiso 1 1 calc R
C29 C 0.3386(6) -0.0669(5) 0.5704(2) 0.063(3) Uani 1 1 d .
H29A H 0.3925 -0.1133 0.5661 0.095 Uiso 1 1 calc R
H29B H 0.2853 -0.0701 0.5541 0.095 Uiso 1 1 calc R
H29C H 0.3073 -0.0798 0.5909 0.095 Uiso 1 1 calc R
C30 C 0.5087(5) 0.0392(5) 0.59779(14) 0.0353(15) Uani 1 1 d .
H30A H 0.5510 -0.0144 0.5914 0.053 Uiso 1 1 calc R
H30B H 0.4836 0.0294 0.6193 0.053 Uiso 1 1 calc R
H30C H 0.5505 0.0963 0.5970 0.053 Uiso 1 1 calc R
C31 C 0.0175(4) 0.2766(5) 0.64864(13) 0.0328(14) Uani 1 1 d .
H31A H -0.0565 0.2821 0.6544 0.039 Uiso 1 1 calc R
H31B H 0.0541 0.2459 0.6663 0.039 Uiso 1 1 calc R
C32 C 0.0629(5) 0.3745(5) 0.64331(14) 0.0337(15) Uani 1 1 d .
H32A H 0.0553 0.4122 0.6627 0.040 Uiso 1 1 calc R
H32B H 0.0246 0.4063 0.6263 0.040 Uiso 1 1 calc R
C33 C -0.0145(5) 0.0856(5) 0.62515(15) 0.0351(15) Uani 1 1 d .
H33A H -0.0842 0.0905 0.6340 0.053 Uiso 1 1 calc R
H33B H 0.0328 0.0608 0.6411 0.053 Uiso 1 1 calc R
H33C H -0.0157 0.0434 0.6070 0.053 Uiso 1 1 calc R
C34 C -0.0761(4) 0.2443(4) 0.58662(13) 0.0354(17) Uani 1 1 d .
H34A H -0.1422 0.2390 0.5977 0.053 Uiso 1 1 calc R
H34B H -0.0781 0.2059 0.5676 0.053 Uiso 1 1 calc R
H34C H -0.0641 0.3098 0.5809 0.053 Uiso 1 1 calc R
C35 C 0.2680(5) 0.3511(4) 0.67092(12) 0.0350(14) Uani 1 1 d .
H35A H 0.2495 0.4037 0.6846 0.052 Uiso 1 1 calc R
H35B H 0.3432 0.3496 0.6680 0.052 Uiso 1 1 calc R
H35C H 0.2450 0.2924 0.6806 0.052 Uiso 1 1 calc R
C36 C 0.2406(6) 0.4867(4) 0.62107(13) 0.0364(14) Uani 1 1 d .
H36A H 0.2240 0.5297 0.6383 0.055 Uiso 1 1 calc R
H36B H 0.2019 0.5049 0.6023 0.055 Uiso 1 1 calc R
H36C H 0.3149 0.4893 0.6167 0.055 Uiso 1 1 calc R
Cl1 Cl 0.76296(13) 0.11079(10) 0.80024(3) 0.0297(3) Uani 1 1 d .
Cl2 Cl 0.58073(9) 0.28974(12) 0.76505(3) 0.0246(3) Uani 1 1 d .
Cl3 Cl 0.86787(11) 0.09404(11) 0.70952(3) 0.0270(3) Uani 1 1 d .
Cl4 Cl 0.84002(11) 0.35965(10) 0.71432(3) 0.0238(3) Uani 1 1 d .
Cl5 Cl 0.13720(12) 0.08901(13) 0.87893(4) 0.0391(4) Uani 1 1 d .
Cl6 Cl 0.16799(14) 0.35608(12) 0.88022(4) 0.0387(4) Uani 1 1 d .
Cl7 Cl 0.40975(10) 0.29195(12) 0.93761(3) 0.0299(3) Uani 1 1 d .
Cl8 Cl 0.21541(13) 0.12087(11) 0.97206(3) 0.0365(4) Uani 1 1 d .
Cl9 Cl 0.26290(11) 0.11210(9) 0.63731(3) 0.0250(3) Uani 1 1 d .
Cl10 Cl 0.43198(9) 0.29316(11) 0.59593(3) 0.0250(3) Uani 1 1 d .
Cl11 Cl 0.13482(11) 0.08838(10) 0.54995(3) 0.0240(3) Uani 1 1 d .
Cl12 Cl 0.15793(13) 0.35661(11) 0.55288(3) 0.0317(3) Uani 1 1 d .
P3 P 0.61782(12) 0.04875(10) 0.73590(3) 0.0225(3) Uani 1 1 d .
P4 P 0.63217(11) 0.23148(11) 0.68807(3) 0.0225(3) Uani 1 1 d .
P1 P 0.81275(12) 0.36655(11) 0.79531(3) 0.0222(3) Uani 1 1 d .
P2 P 0.98792(10) 0.20940(13) 0.77091(3) 0.0235(3) Uani 1 1 d .
P6 P 0.16942(12) 0.37125(12) 0.96174(4) 0.0297(4) Uani 1 1 d .
P5 P 0.00230(11) 0.21297(15) 0.93431(3) 0.0300(3) Uani 1 1 d .
P8 P 0.37605(12) 0.04679(10) 0.91382(4) 0.0275(3) Uani 1 1 d .
P7 P 0.37511(10) 0.21592(12) 0.85985(3) 0.0242(3) Uani 1 1 d .
P9 P 0.39633(12) 0.05098(12) 0.57075(4) 0.0273(3) Uani 1 1 d .
P10 P 0.34205(13) 0.21814(13) 0.51841(3) 0.0339(4) Uani 1 1 d .
P11 P 0.03030(10) 0.20311(12) 0.61252(3) 0.0214(3) Uani 1 1 d .
P12 P 0.20434(11) 0.36553(11) 0.63250(3) 0.0223(3) Uani 1 1 d .

loop_
_atom_site_aniso_label
_atom_site_aniso_U_11
_atom_site_aniso_U_22
_atom_site_aniso_U_33
_atom_site_aniso_U_23
_atom_site_aniso_U_13
_atom_site_aniso_U_12
U1 0.01608(8) 0.01272(8) 0.01442(7) -0.00074(7) -0.00087(6) -0.00093(8)
U2 0.01751(8) 0.01602(9) 0.01791(7) 0.00159(8) 0.00152(7) 0.00165(8)
U3 0.01540(7) 0.01620(9) 0.01384(7) -0.00234(8) 0.00151(7) -0.00183(9)
C1 0.030(3) 0.039(4) 0.044(4) -0.021(3) -0.003(3) -0.007(3)
C2 0.027(3) 0.055(4) 0.037(3) -0.014(4) -0.014(3) 0.011(4)
C3 0.043(4) 0.031(3) 0.025(3) -0.006(2) -0.002(3) 0.006(3)
C4 0.053(4) 0.022(3) 0.023(3) -0.007(2) 0.005(3) -0.003(3)
C5 0.037(4) 0.035(4) 0.041(4) 0.000(3) -0.008(3) 0.013(3)
C6 0.021(3) 0.050(5) 0.052(4) -0.002(3) 0.003(3) -0.002(3)
C7 0.022(3) 0.032(3) 0.024(3) -0.011(2) -0.002(2) -0.009(2)
C8 0.016(3) 0.036(4) 0.025(3) -0.004(2) -0.003(2) -0.009(2)
C9 0.035(3) 0.030(4) 0.038(3) -0.007(3) 0.007(3) -0.013(3)
C10 0.047(4) 0.016(3) 0.043(4) -0.003(3) -0.003(3) -0.004(3)
C11 0.048(4) 0.036(4) 0.041(4) 0.013(3) -0.026(3) -0.001(3)
C12 0.028(3) 0.084(5) 0.022(3) -0.002(4) -0.002(2) -0.014(4)
C13 0.025(3) 0.051(4) 0.028(3) -0.007(3) 0.006(2) 0.005(3)
C14 0.041(4) 0.037(4) 0.021(3) 0.001(3) 0.007(3) 0.022(3)
C15 0.028(3) 0.086(7) 0.030(4) -0.003(3) -0.007(3) 0.014(3)
C16 0.041(4) 0.048(5) 0.052(4) -0.011(4) 0.013(3) -0.021(3)
C17 0.044(4) 0.071(5) 0.045(4) -0.025(4) -0.010(3) 0.021(4)
C18 0.060(5) 0.031(4) 0.086(6) -0.019(4) 0.018(5) 0.002(4)
C19 0.031(3) 0.057(5) 0.034(4) 0.002(3) 0.008(3) 0.013(3)
C20 0.035(4) 0.035(4) 0.047(4) -0.010(3) -0.005(3) 0.015(3)
C21 0.054(4) 0.020(4) 0.110(7) 0.013(4) 0.021(5) 0.002(3)
C22 0.067(5) 0.052(5) 0.039(4) -0.004(3) -0.023(4) 0.034(4)
C23 0.041(4) 0.070(6) 0.030(3) -0.002(3) 0.000(3) 0.017(3)
C24 0.058(5) 0.050(5) 0.051(5) 0.015(4) 0.027(4) -0.009(4)
C25 0.069(4) 0.093(5) 0.039(3) -0.016(3) 0.007(3) 0.041(4)
C26 0.069(4) 0.093(5) 0.039(3) -0.016(3) 0.007(3) 0.041(4)
C27 0.077(6) 0.147(9) 0.019(3) -0.015(4) 0.009(4) -0.059(6)
C28 0.045(4) 0.053(5) 0.017(3) -0.001(3) 0.007(3) -0.022(3)
C29 0.039(4) 0.026(4) 0.124(8) -0.034(4) -0.017(4) 0.007(3)
C30 0.035(3) 0.037(4) 0.034(3) -0.007(3) -0.011(3) 0.014(3)
C31 0.027(3) 0.048(4) 0.023(3) -0.011(3) 0.007(2) 0.005(3)
C32 0.036(3) 0.039(4) 0.027(3) -0.014(3) -0.001(3) 0.012(3)
C33 0.024(3) 0.041(4) 0.040(4) -0.002(3) 0.009(3) -0.011(3)
C34 0.021(3) 0.067(5) 0.018(3) -0.002(3) -0.001(2) 0.004(2)
C35 0.048(4) 0.033(3) 0.024(3) -0.009(2) -0.012(3) 0.001(3)
C36 0.052(4) 0.022(3) 0.035(3) -0.003(2) 0.001(3) -0.002(3)
Cl1 0.0424(8) 0.0245(7) 0.0222(6) 0.0080(5) -0.0037(6) -0.0055(7)
Cl2 0.0213(6) 0.0236(7) 0.0290(6) -0.0021(6) 0.0039(5) 0.0030(6)
Cl3 0.0257(7) 0.0290(8) 0.0263(7) -0.0104(6) 0.0023(6) 0.0034(6)
Cl4 0.0295(7) 0.0217(7) 0.0202(6) 0.0034(5) 0.0020(5) -0.0072(6)
Cl5 0.0293(8) 0.0473(10) 0.0408(9) -0.0200(8) 0.0008(7) -0.0087(7)
Cl6 0.0485(10) 0.0354(9) 0.0321(8) 0.0123(7) 0.0068(7) 0.0200(8)
Cl7 0.0248(6) 0.0291(8) 0.0358(7) -0.0056(7) 0.0011(5) -0.0065(7)
Cl8 0.0444(9) 0.0375(9) 0.0276(7) 0.0149(6) 0.0073(6) 0.0054(7)
Cl9 0.0294(7) 0.0236(7) 0.0220(6) 0.0061(5) 0.0004(6) 0.0009(6)
Cl10 0.0220(6) 0.0261(7) 0.0270(6) -0.0058(6) 0.0004(5) -0.0081(6)
Cl11 0.0237(7) 0.0253(7) 0.0230(7) -0.0070(5) 0.0008(5) -0.0087(6)
Cl12 0.0422(9) 0.0307(8) 0.0221(7) 0.0065(6) -0.0056(6) 0.0048(7)
P3 0.0255(7) 0.0180(7) 0.0240(7) -0.0050(6) 0.0006(6) -0.0046(6)
P4 0.0221(7) 0.0274(9) 0.0178(6) 0.0015(6) -0.0050(5) -0.0041(6)
P1 0.0240(7) 0.0215(8) 0.0212(7) -0.0078(6) 0.0005(6) 0.0000(6)
P2 0.0209(6) 0.0253(8) 0.0243(7) -0.0056(7) -0.0056(5) 0.0027(7)
P6 0.0284(8) 0.0268(9) 0.0338(8) -0.0105(7) 0.0016(7) 0.0063(7)
P5 0.0209(7) 0.0442(10) 0.0249(7) -0.0018(8) 0.0014(5) 0.0018(8)
P8 0.0301(7) 0.0162(7) 0.0362(8) 0.0038(6) -0.0001(7) 0.0034(6)
P7 0.0254(7) 0.0282(8) 0.0190(6) 0.0023(7) 0.0040(5) 0.0051(7)
P9 0.0239(7) 0.0329(9) 0.0251(7) -0.0123(6) -0.0030(6) 0.0100(6)
P10 0.0525(9) 0.0224(8) 0.0267(7) -0.0062(7) 0.0210(7) -0.0129(8)
P11 0.0172(6) 0.0320(9) 0.0151(6) -0.0018(6) 0.0022(5) -0.0008(6)
P12 0.0257(7) 0.0211(7) 0.0202(7) -0.0061(6) -0.0019(6) 0.0042(6)

loop_
_atom_type_symbol
_atom_type_description
_atom_type_scat_dispersion_real
_atom_type_scat_dispersion_imag
_atom_type_scat_source
C C 0.0033 0.0016 'International Tables Vol C Tables 4.2.6.8 and 6.1.1.4'
H H 0.0000 0.0000 'International Tables Vol C Tables 4.2.6.8 and 6.1.1.4'
P P 0.1023 0.0942 'International Tables Vol C Tables 4.2.6.8 and 6.1.1.4'
Cl Cl 0.1484 0.1585 'International Tables Vol C Tables 4.2.6.8 and 6.1.1.4'
U U -9.6767 9.6646 'International Tables Vol C Tables 4.2.6.8 and 6.1.1.4'

loop_
_geom_angle_atom_site_label_1
_geom_angle_atom_site_label_2
_geom_angle_atom_site_label_3
_geom_angle
Cl4 U1 Cl3 90.29(5)
Cl4 U1 Cl1 149.43(4)
Cl3 U1 Cl1 99.00(5)
Cl4 U1 Cl2 98.74(5)
Cl3 U1 Cl2 148.28(4)
Cl1 U1 Cl2 88.54(5)
Cl4 U1 P4 73.18(4)
Cl3 U1 P4 80.80(4)
Cl1 U1 P4 136.91(4)
Cl2 U1 P4 73.01(4)
Cl4 U1 P2 81.24(5)
Cl3 U1 P2 73.64(4)
Cl1 U1 P2 73.71(5)
Cl2 U1 P2 137.65(4)
P4 U1 P2 143.52(4)
Cl4 U1 P1 73.90(4)
Cl3 U1 P1 138.75(4)
Cl1 U1 P1 80.14(4)
Cl2 U1 P1 72.80(4)
P4 U1 P1 127.36(4)
P2 U1 P1 66.52(4)
Cl4 U1 P3 137.60(4)
Cl3 U1 P3 74.02(4)
Cl1 U1 P3 72.88(4)
Cl2 U1 P3 79.00(4)
P4 U1 P3 65.64(4)
P2 U1 P3 128.34(5)
P1 U1 P3 141.16(4)
Cl6 U2 Cl8 148.81(5)
Cl6 U2 Cl5 90.70(6)
Cl8 U2 Cl5 99.28(6)
Cl6 U2 Cl7 97.86(5)
Cl8 U2 Cl7 89.22(5)
Cl5 U2 Cl7 147.94(5)
Cl6 U2 P8 138.74(5)
Cl8 U2 P8 72.39(5)
Cl5 U2 P8 74.22(5)
Cl7 U2 P8 79.16(5)
Cl6 U2 P5 81.47(5)
Cl8 U2 P5 73.53(5)
Cl5 U2 P5 72.93(5)
Cl7 U2 P5 138.81(5)
P8 U2 P5 127.21(5)
Cl6 U2 P6 74.36(5)
Cl8 U2 P6 78.68(5)
Cl5 U2 P6 138.23(5)
Cl7 U2 P6 73.67(4)
P8 U2 P6 140.23(5)
P5 U2 P6 66.47(5)
Cl6 U2 P7 73.33(5)
Cl8 U2 P7 137.53(5)
Cl5 U2 P7 78.42(5)
Cl7 U2 P7 74.65(4)
P8 U2 P7 66.16(4)
P5 U2 P7 141.30(4)
P6 U2 P7 130.40(5)
Cl11 U3 Cl9 98.49(4)
Cl11 U3 Cl12 90.94(5)
Cl9 U3 Cl12 148.32(4)
Cl11 U3 Cl10 148.46(4)
Cl9 U3 Cl10 89.63(4)
Cl12 U3 Cl10 97.99(5)
Cl11 U3 P11 72.55(4)
Cl9 U3 P11 73.31(4)
Cl12 U3 P11 80.97(5)
Cl10 U3 P11 138.65(4)
Cl11 U3 P10 75.34(4)
Cl9 U3 P10 138.85(5)
Cl12 U3 P10 72.80(5)
Cl10 U3 P10 78.55(4)
P11 U3 P10 137.75(4)
Cl11 U3 P9 75.38(4)
Cl9 U3 P9 72.77(4)
Cl12 U3 P9 138.87(4)
Cl10 U3 P9 78.11(4)
P11 U3 P9 128.42(5)
P10 U3 P9 66.26(5)
Cl11 U3 P12 137.54(4)
Cl9 U3 P12 79.72(4)
Cl12 U3 P12 73.10(4)
Cl10 U3 P12 73.83(4)
P11 U3 P12 66.30(4)
P10 U3 P12 131.97(4)
P9 U3 P12 140.49(4)
C2 C1 P1 111.7(5)
C1 C2 P2 111.4(4)
C8 C7 P3 110.2(4)
C7 C8 P4 109.4(4)
C14 C13 P5 110.1(4)
C13 C14 P6 111.7(4)
C20 C19 P7 109.4(4)
C19 C20 P8 113.2(4)
C26 C25 P9 116.1(6)
C25 C26 P10 111.2(5)
C32 C31 P11 110.9(4)
C31 C32 P12 110.2(4)
C9 P3 C10 103.6(3)
C9 P3 C7 103.5(3)
C10 P3 C7 102.6(3)
C9 P3 U1 114.5(2)
C10 P3 U1 117.0(2)
C7 P3 U1 113.9(2)
C11 P4 C12 102.3(4)
C11 P4 C8 103.1(3)
C12 P4 C8 102.9(3)
C11 P4 U1 116.2(2)
C12 P4 U1 117.1(2)
C8 P4 U1 113.35(19)
C1 P1 C3 104.4(3)
C1 P1 C4 102.6(3)
C3 P1 C4 102.5(3)
C1 P1 U1 112.9(2)
C3 P1 U1 115.9(2)
C4 P1 U1 116.91(19)
C6 P2 C5 103.6(3)
C6 P2 C2 104.3(3)
C5 P2 C2 102.1(3)
C6 P2 U1 116.2(2)
C5 P2 U1 116.5(2)
C2 P2 U1 112.58(19)
C17 P6 C14 103.2(3)
C17 P6 C18 102.6(4)
C14 P6 C18 102.8(3)
C17 P6 U2 116.6(2)
C14 P6 U2 112.5(2)
C18 P6 U2 117.3(2)
C15 P5 C16 103.0(4)
C15 P5 C13 103.3(3)
C16 P5 C13 104.5(3)
C15 P5 U2 115.9(2)
C16 P5 U2 114.9(2)
C13 P5 U2 113.71(19)
C21 P8 C22 104.2(4)
C21 P8 C20 101.6(4)
C22 P8 C20 103.2(3)
C21 P8 U2 115.8(2)
C22 P8 U2 116.9(2)
C20 P8 U2 113.2(2)
C23 P7 C24 101.8(4)
C23 P7 C19 103.4(3)
C24 P7 C19 102.3(4)
C23 P7 U2 116.9(2)
C24 P7 U2 116.7(2)
C19 P7 U2 113.6(2)
C29 P9 C30 103.7(3)
C29 P9 C25 105.7(4)
C30 P9 C25 101.6(3)
C29 P9 U3 115.6(2)
C30 P9 U3 116.8(2)
C25 P9 U3 111.9(3)
C26 P10 C28 108.1(4)
C26 P10 C27 99.2(4)
C28 P10 C27 102.5(3)
C26 P10 U3 114.5(3)
C28 P10 U3 116.23(19)
C27 P10 U3 114.4(2)
C33 P11 C34 103.2(3)
C33 P11 C31 104.0(3)
C34 P11 C31 104.2(3)
C33 P11 U3 116.1(2)
C34 P11 U3 115.14(19)
C31 P11 U3 112.81(19)
C35 P12 C36 103.0(3)
C35 P12 C32 102.9(3)
C36 P12 C32 104.2(3)
C35 P12 U3 116.3(2)
C36 P12 U3 116.42(19)
C32 P12 U3 112.5(2)

loop_
_geom_bond_atom_site_label_1
_geom_bond_atom_site_label_2
_geom_bond_distance
U1 Cl4 2.6369(14)
U1 Cl3 2.6414(14)
U1 Cl1 2.6450(12)
U1 Cl2 2.6691(13)
U1 P4 2.9934(14)
U1 P2 2.9938(13)
U1 P1 2.9981(15)
U1 P3 3.0045(15)
U2 Cl6 2.6371(15)
U2 Cl8 2.6474(13)
U2 Cl5 2.6494(15)
U2 Cl7 2.6541(13)
U2 P8 2.9815(14)
U2 P5 2.9820(14)
U2 P6 2.9859(15)
U2 P7 3.0076(13)
U3 Cl11 2.6414(13)
U3 Cl9 2.6449(12)
U3 Cl12 2.6465(14)
U3 Cl10 2.6631(12)
U3 P11 2.9841(12)
U3 P10 2.9897(13)
U3 P9 3.0021(15)
U3 P12 3.0044(14)
C1 C2 1.512(10)
C1 P1 1.816(6)
C2 P2 1.839(6)
C3 P1 1.819(5)
C4 P1 1.822(6)
C5 P2 1.826(6)
C6 P2 1.825(6)
C7 C8 1.528(8)
C7 P3 1.835(5)
C8 P4 1.840(5)
C9 P3 1.810(6)
C10 P3 1.822(6)
C11 P4 1.810(7)
C12 P4 1.815(6)
C13 C14 1.526(9)
C13 P5 1.836(6)
C14 P6 1.821(6)
C15 P5 1.815(6)
C16 P5 1.827(7)
C17 P6 1.805(7)
C18 P6 1.827(7)
C19 C20 1.514(10)
C19 P7 1.836(7)
C20 P8 1.830(7)
C21 P8 1.814(6)
C22 P8 1.816(7)
C23 P7 1.804(6)
C24 P7 1.818(7)
C25 C26 1.468(10)
C25 P9 1.861(8)
C26 P10 1.794(8)
C27 P10 1.840(8)
C28 P10 1.823(6)
C29 P9 1.805(7)
C30 P9 1.823(6)
C31 C32 1.503(9)
C31 P11 1.833(6)
C32 P12 1.851(6)
C33 P11 1.819(6)
C34 P11 1.821(5)
C35 P12 1.806(5)
C36 P12 1.821(6)
